data_4069087
loop_
_publ_author_name
'Young, Kenneth J. H.'
'Yousufuddin, Muhammed'
'Ess, Daniel H.'
'Periana, Roy A.'

_publ_section_title
;
 Cyclometalation of 6-Phenyl-2,2&#x2032;-Bipyridine and Iridium:
 Synthesis, Characterization, and Reactivity Studies
;
_journal_issue 12
_journal_name_full Organometallics
_journal_page_first 3395
_journal_paper_doi 10.1021/om900014h
_journal_volume 28
_journal_year 2009
_chemical_formula_sum 'C26 H21 Cl2 Ir N4'
_chemical_formula_weight 652.57
_chemical_name_systematic
; 
 ? 
;
_space_group_IT_number 14
_symmetry_cell_setting monoclinic
_symmetry_space_group_name_Hall '-P 2ybc'
_symmetry_space_group_name_H-M 'P 1 21/c 1'
_atom_sites_solution_hydrogens geom
_atom_sites_solution_primary direct
_atom_sites_solution_secondary difmap
_audit_creation_method SHELXL-97
_cell_angle_alpha 90.00
_cell_angle_beta 109.190(7)
_cell_angle_gamma 90.00
_cell_formula_units_Z 4
_cell_length_a 12.182(5)
_cell_length_b 12.030(5)
_cell_length_c 17.428(7)
_cell_measurement_reflns_used 1476
_cell_measurement_temperature 143(2)
_cell_measurement_theta_max 22.60
_cell_measurement_theta_min 2.45
_cell_volume 2412.1(17)
_computing_cell_refinement 'Bruker SMART'
_computing_data_collection 'Bruker SMART'
_computing_data_reduction 'Bruker SAINT'
_computing_molecular_graphics 'Bruker SHELXTL'
_computing_publication_material 'Bruker SHELXTL'
_computing_structure_refinement 'SHELXL-97 (Sheldrick, 1997)'
_computing_structure_solution 'SHELXS-97 (Sheldrick, 1990)'
_diffrn_ambient_temperature 143(2)
_diffrn_measured_fraction_theta_full 0.677
_diffrn_measured_fraction_theta_max 0.677
_diffrn_measurement_device_type 'CCD area detector'
_diffrn_measurement_method 'phi and omega scans'
_diffrn_radiation_monochromator graphite
_diffrn_radiation_source 'fine-focus sealed tube'
_diffrn_radiation_type MoK\a
_diffrn_radiation_wavelength 0.71073
_diffrn_reflns_av_R_equivalents 0.1047
_diffrn_reflns_av_sigmaI/netI 0.1327
_diffrn_reflns_limit_h_max 14
_diffrn_reflns_limit_h_min -14
_diffrn_reflns_limit_k_max 9
_diffrn_reflns_limit_k_min -14
_diffrn_reflns_limit_l_max 10
_diffrn_reflns_limit_l_min -10
_diffrn_reflns_number 9173
_diffrn_reflns_theta_full 25.68
_diffrn_reflns_theta_max 25.68
_diffrn_reflns_theta_min 1.77
_exptl_absorpt_coefficient_mu 5.778
_exptl_absorpt_correction_type none
_exptl_crystal_colour yellow
_exptl_crystal_density_diffrn 1.797
_exptl_crystal_density_meas 0
_exptl_crystal_density_method 'not measured'
_exptl_crystal_F_000 1264
_exptl_crystal_size_max 0.10
_exptl_crystal_size_mid 0.10
_exptl_crystal_size_min 0.05
_refine_diff_density_max 0.719
_refine_diff_density_min -0.799
_refine_diff_density_rms 0.156
_refine_ls_extinction_method none
_refine_ls_goodness_of_fit_ref 1.018
_refine_ls_hydrogen_treatment constr
_refine_ls_matrix_type full
_refine_ls_number_parameters 191
_refine_ls_number_reflns 3101
_refine_ls_number_restraints 15
_refine_ls_restrained_S_all 1.016
_refine_ls_R_factor_all 0.1321
_refine_ls_R_factor_gt 0.0593
_refine_ls_shift/su_max 0.004
_refine_ls_shift/su_mean 0.001
_refine_ls_structure_factor_coef Fsqd
_refine_ls_weighting_details 'calc w=1/[\s^2^(Fo^2^)+(0.0421P)^2^+0.0000P] where P=(Fo^2^+2Fc^2^)/3'
_refine_ls_weighting_scheme calc
_refine_ls_wR_factor_gt 0.1065
_refine_ls_wR_factor_ref 0.1249
_reflns_number_gt 1687
_reflns_number_total 3101
_reflns_threshold_expression >2sigma(I)
_cod_data_source_file om900014h_si_001.cif
_cod_data_source_block diirnccm
_cod_depositor_comments
;
The following automatic conversions were performed:

'_symmetry_cell_setting' value 'Monoclinic' changed to 'monoclinic'
according to /home/saulius/struct/CIF-dictionaries/cif_core.dic
dictionary named 'cif_core.dic' version 2.4.2 from 2011-04-26.

Automatic conversion script
Id: cif_fix_values 1715 2011-07-08 13:25:40Z adriana 
;
_cod_original_cell_volume 2412.2(17)
_cod_original_sg_symbol_H-M P2(1)/c
_cod_database_code 4069087

loop_
_symmetry_equiv_pos_as_xyz
'x, y, z'
'-x, y+1/2, -z+1/2'
'-x, -y, -z'
'x, -y-1/2, z-1/2'

loop_
_atom_site_label
_atom_site_type_symbol
_atom_site_fract_x
_atom_site_fract_y
_atom_site_fract_z
_atom_site_U_iso_or_equiv
_atom_site_adp_type
_atom_site_occupancy
_atom_site_symmetry_multiplicity
_atom_site_calc_flag
_atom_site_refinement_flags
Ir1 Ir 0.74863(5) 0.69163(5) 0.06792(4) 0.0440(3) Uani 1 1 d .
Cl1 Cl 0.9162(3) 0.6600(4) 0.1806(3) 0.0648(13) Uani 1 1 d .
Cl2 Cl 0.5801(3) 0.7188(3) -0.0448(3) 0.0572(12) Uani 1 1 d .
N1 N 0.8429(9) 0.7091(11) -0.0092(7) 0.046(3) Uiso 1 1 d .
N2 N 0.8179(10) 0.4179(12) -0.0585(8) 0.054(4) Uani 1 1 d .
N3 N 0.6475(10) 0.6685(10) 0.1427(8) 0.050(4) Uani 1 1 d .
N4 N 0.7445(9) 0.8675(8) 0.1020(7) 0.055(4) Uiso 1 1 d D
C1 C 0.8892(13) 0.8047(14) -0.0259(9) 0.060(5) Uani 1 1 d .
H1 H 0.8793 0.8721 -0.0005 0.072 Uiso 1 1 calc R
C2 C 0.9513(15) 0.8045(16) -0.0804(11) 0.075(5) Uiso 1 1 d .
H2 H 0.9842 0.8719 -0.0911 0.090 Uiso 1 1 calc R
C3 C 0.9656(14) 0.7106(14) -0.1181(11) 0.065(5) Uiso 1 1 d .
H3 H 1.0049 0.7117 -0.1569 0.077 Uiso 1 1 calc R
C4 C 0.9219(12) 0.6136(12) -0.0990(10) 0.048(5) Uani 1 1 d .
H4 H 0.9356 0.5453 -0.1216 0.058 Uiso 1 1 calc R
C5 C 0.8575(13) 0.6152(13) -0.0465(11) 0.053(5) Uani 1 1 d .
C6 C 0.8081(11) 0.5140(13) -0.0239(10) 0.041(4) Uani 1 1 d .
C7 C 0.7554(12) 0.5302(12) 0.0382(10) 0.048(4) Uiso 1 1 d .
C8 C 0.7174(11) 0.4366(13) 0.0622(10) 0.049(4) Uiso 1 1 d .
H8 H 0.6853 0.4403 0.1049 0.059 Uiso 1 1 calc R
C9 C 0.7231(14) 0.3332(14) 0.0269(12) 0.066(5) Uani 1 1 d .
H9 H 0.6949 0.2682 0.0452 0.079 Uiso 1 1 calc R
C10 C 0.7704(13) 0.3270(14) -0.0353(12) 0.056(5) Uani 1 1 d .
C11 C 0.7703(12) 0.2246(12) -0.0824(10) 0.048(4) Uiso 1 1 d .
C12 C 0.8244(14) 0.2224(13) -0.1415(10) 0.065(5) Uiso 1 1 d .
H12 H 0.8647 0.2868 -0.1491 0.078 Uiso 1 1 calc R
C13 C 0.8218(14) 0.1273(14) -0.1909(11) 0.073(5) Uiso 1 1 d .
H13 H 0.8589 0.1275 -0.2311 0.088 Uiso 1 1 calc R
C14 C 0.7643(15) 0.0368(15) -0.1780(11) 0.086(6) Uiso 1 1 d .
H14 H 0.7612 -0.0283 -0.2095 0.104 Uiso 1 1 calc R
C15 C 0.7102(17) 0.0372(18) -0.1202(13) 0.104(7) Uiso 1 1 d .
H15 H 0.6716 -0.0281 -0.1120 0.125 Uiso 1 1 calc R
C16 C 0.7103(13) 0.1301(14) -0.0737(10) 0.067(5) Uiso 1 1 d .
H16 H 0.6694 0.1293 -0.0357 0.080 Uiso 1 1 calc R
C17 C 0.6744(15) 0.7277(14) 0.2114(11) 0.067(5) Uiso 1 1 d .
H17 H 0.7414 0.7739 0.2270 0.080 Uiso 1 1 calc R
C18 C 0.6048(15) 0.7218(13) 0.2597(11) 0.071(5) Uiso 1 1 d .
H18 H 0.6241 0.7628 0.3089 0.085 Uiso 1 1 calc R
C19 C 0.5073(17) 0.6559(16) 0.2359(13) 0.096(7) Uiso 1 1 d .
H19 H 0.4593 0.6524 0.2692 0.115 Uiso 1 1 calc R
C20 C 0.4776(16) 0.5956(15) 0.1664(11) 0.085(6) Uiso 1 1 d .
H20 H 0.4102 0.5499 0.1499 0.102 Uiso 1 1 calc R
C21 C 0.5524(13) 0.6048(12) 0.1203(10) 0.056(5) Uiso 1 1 d .
H21 H 0.5346 0.5641 0.0710 0.067 Uiso 1 1 calc R
C22 C 0.8452(9) 0.9226(10) 0.1425(8) 0.058(5) Uiso 1 1 d D
H22 H 0.9182 0.8889 0.1488 0.070 Uiso 1 1 calc R
C23 C 0.8409(10) 1.0268(11) 0.1741(9) 0.084(6) Uiso 1 1 d D
H23 H 0.9104 1.0623 0.2065 0.101 Uiso 1 1 calc R
C24 C 0.7362(11) 1.0790(10) 0.1588(9) 0.084(6) Uiso 1 1 d D
H24 H 0.7330 1.1515 0.1796 0.101 Uiso 1 1 calc R
C25 C 0.6357(10) 1.0268(11) 0.1134(10) 0.080(6) Uiso 1 1 d D
H25 H 0.5627 1.0625 0.1033 0.095 Uiso 1 1 calc R
C26 C 0.6414(9) 0.9227(10) 0.0827(9) 0.068(5) Uiso 1 1 d D
H26 H 0.5728 0.8888 0.0476 0.082 Uiso 1 1 calc R

loop_
_atom_site_aniso_label
_atom_site_aniso_U_11
_atom_site_aniso_U_22
_atom_site_aniso_U_33
_atom_site_aniso_U_23
_atom_site_aniso_U_13
_atom_site_aniso_U_12
Ir1 0.0444(4) 0.0536(4) 0.0376(6) 0.0004(4) 0.0185(3) -0.0025(4)
Cl1 0.051(3) 0.085(3) 0.052(3) 0.001(3) 0.007(2) 0.003(2)
Cl2 0.056(3) 0.071(3) 0.045(3) 0.007(2) 0.018(2) 0.003(2)
N2 0.046(8) 0.061(10) 0.064(12) 0.000(9) 0.029(8) -0.001(7)
N3 0.050(8) 0.055(9) 0.046(10) 0.004(8) 0.016(7) -0.015(7)
C1 0.079(12) 0.053(10) 0.046(13) 0.001(10) 0.017(10) -0.011(10)
C4 0.049(10) 0.046(11) 0.051(15) -0.014(9) 0.018(10) -0.002(8)
C5 0.043(10) 0.057(12) 0.059(16) 0.013(10) 0.016(10) 0.011(8)
C6 0.039(9) 0.037(10) 0.048(14) 0.009(9) 0.016(9) 0.006(7)
C9 0.071(12) 0.071(14) 0.067(16) 0.008(11) 0.037(12) -0.003(9)
C10 0.045(10) 0.058(13) 0.066(17) -0.003(11) 0.021(10) 0.003(9)

loop_
_atom_type_symbol
_atom_type_description
_atom_type_scat_dispersion_real
_atom_type_scat_dispersion_imag
_atom_type_scat_source
C C 0.0033 0.0016 'International Tables Vol C Tables 4.2.6.8 and 6.1.1.4'
H H 0.0000 0.0000 'International Tables Vol C Tables 4.2.6.8 and 6.1.1.4'
N N 0.0061 0.0033 'International Tables Vol C Tables 4.2.6.8 and 6.1.1.4'
Cl Cl 0.1484 0.1585 'International Tables Vol C Tables 4.2.6.8 and 6.1.1.4'
Ir Ir -1.4442 7.9887 'International Tables Vol C Tables 4.2.6.8 and 6.1.1.4'

loop_
_geom_angle_atom_site_label_1
_geom_angle_atom_site_label_2
_geom_angle_atom_site_label_3
_geom_angle
C7 Ir1 N1 81.4(6)
C7 Ir1 N3 96.6(6)
N1 Ir1 N3 177.3(5)
C7 Ir1 N4 178.9(5)
N1 Ir1 N4 98.4(5)
N3 Ir1 N4 83.6(4)
C7 Ir1 Cl2 91.0(4)
N1 Ir1 Cl2 87.8(3)
N3 Ir1 Cl2 90.5(3)
N4 Ir1 Cl2 90.1(3)
C7 Ir1 Cl1 87.8(4)
N1 Ir1 Cl1 92.5(3)
N3 Ir1 Cl1 89.2(4)
N4 Ir1 Cl1 91.2(3)
Cl2 Ir1 Cl1 178.65(15)
C5 N1 C1 118.5(14)
C5 N1 Ir1 115.1(11)
C1 N1 Ir1 126.3(11)
C6 N2 C10 116.9(13)
C21 N3 C17 120.0(14)
C21 N3 Ir1 121.8(11)
C17 N3 Ir1 117.9(10)
C26 N4 C22 119.3(5)
C26 N4 Ir1 120.2(7)
C22 N4 Ir1 120.5(7)
N1 C1 C2 120.2(16)
C3 C2 C1 121.3(18)
C2 C3 C4 118.3(17)
C3 C4 C5 119.8(15)
N1 C5 C4 121.7(15)
N1 C5 C6 115.7(15)
C4 C5 C6 122.4(15)
N2 C6 C7 126.1(14)
N2 C6 C5 119.5(14)
C7 C6 C5 114.4(15)
C8 C7 C6 113.9(14)
C8 C7 Ir1 133.2(13)
C6 C7 Ir1 112.9(11)
C7 C8 C9 122.7(16)
C10 C9 C8 119.0(16)
N2 C10 C9 121.1(16)
N2 C10 C11 115.2(17)
C9 C10 C11 123.7(16)
C16 C11 C12 117.4(15)
C16 C11 C10 121.7(15)
C12 C11 C10 120.8(14)
C11 C12 C13 122.7(15)
C14 C13 C12 117.1(17)
C13 C14 C15 121(2)
C14 C15 C16 122(2)
C15 C16 C11 119.9(17)
N3 C17 C18 120.0(17)
C17 C18 C19 119.3(19)
C20 C19 C18 122(2)
C19 C20 C21 115.9(18)
N3 C21 C20 122.8(16)
N4 C22 C23 120.1(5)
C24 C23 C22 119.7(5)
C23 C24 C25 120.1(5)
C24 C25 C26 119.5(5)
N4 C26 C25 120.6(5)

loop_
_geom_bond_atom_site_label_1
_geom_bond_atom_site_label_2
_geom_bond_distance
Ir1 C7 2.018(14)
Ir1 N1 2.045(12)
Ir1 N3 2.085(12)
Ir1 N4 2.202(9)
Ir1 Cl2 2.352(4)
Ir1 Cl1 2.353(4)
N1 C5 1.344(17)
N1 C1 1.354(17)
N2 C6 1.328(17)
N2 C10 1.361(18)
N3 C21 1.336(16)
N3 C17 1.339(18)
N4 C26 1.361(9)
N4 C22 1.369(9)
C1 C2 1.395(19)
C2 C3 1.35(2)
C3 C4 1.369(19)
C4 C5 1.386(18)
C5 C6 1.469(19)
C6 C7 1.441(19)
C7 C8 1.336(18)
C8 C9 1.399(19)
C9 C10 1.386(19)
C10 C11 1.48(2)
C11 C16 1.387(19)
C11 C12 1.393(18)
C12 C13 1.426(19)
C13 C14 1.35(2)
C14 C15 1.37(2)
C15 C16 1.38(2)
C17 C18 1.38(2)
C18 C19 1.37(2)
C19 C20 1.36(2)
C20 C21 1.405(19)
C22 C23 1.378(9)
C23 C24 1.367(9)
C24 C25 1.372(10)
C25 C26 1.374(9)
